data_7056168
loop_
_publ_author_name
'Zheng, Shan shan'
'Dong, WK'
'Zhang, Yang'
'Chen, Le'
'Ding, Yujie'

_publ_section_title
;
 Four Salamo-type 3d-4f hetero-bimetallic [ZnIILnIII] complexes:
 Syntheses, Crystal Structures, Luminescent and Magnetic Properties
;
_journal_name_full 'New J. Chem.'
_journal_paper_doi 10.1039/C6NJ04090J
_journal_year 2017
_chemical_formula_moiety 'C22 H25 N4 O14 Sm Zn'
_chemical_formula_sum 'C22 H25 N4 O14 Sm Zn'
_chemical_formula_weight 785.18
_chemical_name_systematic
;
 ? 
;
_space_group_crystal_system monoclinic
_space_group_IT_number 14
_space_group_name_Hall '-P 2yn'
_space_group_name_H-M_alt 'P 1 21/n 1'
_symmetry_space_group_name_Hall '-P 2yn'
_symmetry_space_group_name_H-M 'P 1 21/n 1'
_atom_sites_solution_hydrogens geom
_atom_sites_solution_primary direct
_atom_sites_solution_secondary difmap
_audit_creation_date 2016-11-29
_audit_creation_method
;
Olex2 1.2
(compiled 2016.11.24 svn.r3356 for OlexSys, GUI svn.r5267)
;
_audit_update_record
;
2016-12-23 deposited with the CCDC.
2017-05-09 downloaded from the CCDC.
;
_cell_angle_alpha 90.00
_cell_angle_beta 104.519(7)
_cell_angle_gamma 90.00
_cell_formula_units_Z 4
_cell_length_a 13.1508(10)
_cell_length_b 13.2882(9)
_cell_length_c 16.3883(9)
_cell_measurement_reflns_used 921
_cell_measurement_temperature 293.6(4)
_cell_measurement_theta_max 20.9660
_cell_measurement_theta_min 3.7770
_cell_volume 2772.4(3)
_computing_cell_refinement
;
CrysAlisPro, Agilent Technologies,
Version 1.171.36.28 (release 01-02-2013 CrysAlis171 .NET)
(compiled Feb  1 2013,16:14:44)
;
_computing_data_collection
;
CrysAlisPro, Agilent Technologies,
Version 1.171.36.28 (release 01-02-2013 CrysAlis171 .NET)
(compiled Feb  1 2013,16:14:44)
;
_computing_data_reduction
;
CrysAlisPro, Agilent Technologies,
Version 1.171.36.28 (release 01-02-2013 CrysAlis171 .NET)
(compiled Feb  1 2013,16:14:44)
;
_computing_molecular_graphics 'Olex2 (Dolomanov et al., 2009)'
_computing_publication_material 'Olex2 (Dolomanov et al., 2009)'
_computing_structure_refinement 'ShelXL (Sheldrick, 2015)'
_computing_structure_solution 'ShelXS (Sheldrick, 2008)'
_diffrn_ambient_temperature 293.6(4)
_diffrn_detector_area_resol_mean 16.0733
_diffrn_measured_fraction_theta_full 0.9971
_diffrn_measured_fraction_theta_max 0.8789
_diffrn_measurement_details
;
#__ type_ start__ end____ width___ exp.time_
  1 omega   48.00  105.00   1.5000   20.0000
omega____ theta____ kappa____ phi______ frames
    -       22.7867 -178.0000 -150.0000 38

#__ type_ start__ end____ width___ exp.time_
  2 omega   10.00   64.00   1.5000   20.0000
omega____ theta____ kappa____ phi______ frames
    -       22.7867  -99.0000  -90.0000 36

#__ type_ start__ end____ width___ exp.time_
  3 omega  -47.00   59.50   1.5000   20.0000
omega____ theta____ kappa____ phi______ frames
    -       22.7867    0.0000   30.0000 71
;
_diffrn_measurement_device_type 'SuperNova, Dual, Cu at zero, Eos'
_diffrn_measurement_method '\w scans'
_diffrn_orient_matrix_UB_11 0.0436777000
_diffrn_orient_matrix_UB_12 -0.0295517000
_diffrn_orient_matrix_UB_13 0.0209971000
_diffrn_orient_matrix_UB_21 -0.0328083000
_diffrn_orient_matrix_UB_22 -0.0430226000
_diffrn_orient_matrix_UB_23 -0.0042815000
_diffrn_orient_matrix_UB_31 0.0110370000
_diffrn_orient_matrix_UB_32 -0.0111374000
_diffrn_orient_matrix_UB_33 -0.0392324000
_diffrn_radiation_monochromator mirror
_diffrn_radiation_type 'Mo K\a'
_diffrn_radiation_wavelength 0.7107
_diffrn_reflns_av_R_equivalents 0.0919
_diffrn_reflns_av_unetI/netI 0.1862
_diffrn_reflns_limit_h_max 15
_diffrn_reflns_limit_h_min -16
_diffrn_reflns_limit_k_max 11
_diffrn_reflns_limit_k_min -16
_diffrn_reflns_limit_l_max 15
_diffrn_reflns_limit_l_min -20
_diffrn_reflns_number 9929
_diffrn_reflns_theta_full 25.50
_diffrn_reflns_theta_max 26.02
_diffrn_reflns_theta_min 3.32
_diffrn_source 'SuperNova (Mo) X-ray Source'
_exptl_absorpt_coefficient_mu 3.039
_exptl_absorpt_correction_T_max 1.00000
_exptl_absorpt_correction_T_min 0.98835
_exptl_absorpt_correction_type multi-scan
_exptl_absorpt_process_details
;
CrysAlisPro, Agilent Technologies,
Version 1.171.36.28 (release 01-02-2013 CrysAlis171 .NET)
(compiled Feb  1 2013,16:14:44)
Empirical absorption correction using spherical harmonics,
 implemented in SCALE3 ABSPACK scaling algorithm.
;
_exptl_crystal_colour 'clear light colourless'
_exptl_crystal_colour_lustre clear
_exptl_crystal_colour_modifier light
_exptl_crystal_colour_primary colourless
_exptl_crystal_density_diffrn 1.881
_exptl_crystal_density_method 'not measured'
_exptl_crystal_description block
_exptl_crystal_F_000 1556
_exptl_crystal_size_max 0.05
_exptl_crystal_size_mid 0.03
_exptl_crystal_size_min 0.02
_refine_diff_density_max 1.843
_refine_diff_density_min -0.876
_refine_diff_density_rms 0.189
_refine_ls_extinction_method none
_refine_ls_goodness_of_fit_ref 0.967
_refine_ls_hydrogen_treatment constr
_refine_ls_matrix_type full
_refine_ls_number_parameters 392
_refine_ls_number_reflns 5442
_refine_ls_number_restraints 12
_refine_ls_restrained_S_all 0.966
_refine_ls_R_factor_all 0.1443
_refine_ls_R_factor_gt 0.0724
_refine_ls_shift/su_max 0.000
_refine_ls_shift/su_mean 0.000
_refine_ls_structure_factor_coef Fsqd
_refine_ls_weighting_details 'calc w=1/[\s^2^(Fo^2^)+(0.0000P)^2^+0.0000P] where P=(Fo^2^+2Fc^2^)/3'
_refine_ls_weighting_scheme calc
_refine_ls_wR_factor_gt 0.0931
_refine_ls_wR_factor_ref 0.1335
_reflns_number_gt 2884
_reflns_number_total 5442
_reflns_threshold_expression >2sigma(I)
_cod_data_source_file c6nj04090j2.cif
_cod_data_source_block w011
_cod_database_code 7056168
_reflns_odcompleteness_completeness 99.71
_reflns_odcompleteness_iscentric 1
_reflns_odcompleteness_theta 26.32
_olex2_refinement_description
;
1. Fixed Uiso
 At 1.2 times of:
  All C(H) groups, All C(H,H) groups, All C(H,H,H,H) groups
 At 1.5 times of:
  All C(H,H,H) groups
2. Uiso/Uaniso restraints and constraints
Uanis(C20) \\sim Ueq, Uanis(C20') \\sim Ueq: with sigma of 0.01 and sigma for
terminal atoms of 0.02
3. Others
 Fixed Sof: C20(0.7) H20A(0.7) H20B(0.7) H20C(0.7) H19A(0.7) H19B(0.7)
 H19C(0.3) H19D(0.3) C20'(0.3) H20D(0.3) H20E(0.3) H20F(0.3)
4.a Secondary CH2 refined with riding coordinates:
 C2(H2A,H2B), C10(H10A,H10B), C11(H11A,H11B), C19(H19A,H19B), C19(H19C,H19D)
4.b Aromatic/amide H refined with riding coordinates:
 C6(H6), C7(H7), C8(H8), C9(H9), C12(H12), C14(H14), C15(H15), C16(H16)
4.c Idealised Me refined as rotating group:
 C1(H1A,H1B,H1C), C22(H22A,H22B,H22C), C20(H20A,H20B,H20C), C20'(H20D,H20E,H20F)
;
_olex2_date_sample_data_collection 2016-11-28
_olex2_submission_special_instructions 'No special instructions were received'

loop_
_space_group_symop_id
_space_group_symop_operation_xyz
1 'x, y, z'
2 '-x+1/2, y+1/2, -z+1/2'
3 '-x, -y, -z'
4 'x-1/2, -y-1/2, z-1/2'

loop_
_atom_site_label
_atom_site_type_symbol
_atom_site_fract_x
_atom_site_fract_y
_atom_site_fract_z
_atom_site_U_iso_or_equiv
_atom_site_adp_type
_atom_site_occupancy
_atom_site_calc_flag
_atom_site_disorder_assembly
_atom_site_disorder_group
_atom_site_refinement_flags_posn
_atom_site_refinement_flags_adp
Sm1 Sm 0.45736(5) 0.81368(5) 0.23043(3) 0.03230(19) Uani 1 d . . . .
Zn1 Zn 0.61502(10) 0.76827(10) 0.10096(7) 0.0333(3) Uani 1 d . . . .
O1 O 0.4829(5) 0.6471(6) 0.3104(4) 0.0368(19) Uani 1 d . . . .
O2 O 0.6037(5) 0.7179(6) 0.2194(4) 0.0313(18) Uani 1 d . . . .
O3 O 0.8323(6) 0.6989(6) 0.0897(4) 0.046(2) Uani 1 d . . . .
O4 O 0.7152(7) 0.8291(7) -0.0448(4) 0.056(3) Uani 1 d . . . .
O5 O 0.5430(6) 0.8873(5) 0.1374(4) 0.0318(18) Uani 1 d . . . .
O6 O 0.4573(6) 1.0127(6) 0.2249(4) 0.045(2) Uani 1 d A . . .
O7 O 0.3967(6) 0.6988(6) 0.1184(4) 0.045(2) Uani 1 d . . . .
O8 O 0.5087(6) 0.6705(6) 0.0397(4) 0.041(2) Uani 1 d . . . .
O9 O 0.4576(6) 0.8555(7) 0.3755(4) 0.049(2) Uani 1 d . . . .
O10 O 0.6078(6) 0.8801(7) 0.3478(4) 0.048(2) Uani 1 d . . . .
O11 O 0.5900(8) 0.9135(10) 0.4732(5) 0.105(4) Uani 1 d . . . .
O12 O 0.2792(6) 0.7808(7) 0.2485(4) 0.052(2) Uani 1 d . . . .
O13 O 0.2810(7) 0.8770(7) 0.1422(5) 0.064(3) Uani 1 d . . . .
O14 O 0.1326(7) 0.8306(10) 0.1657(6) 0.098(4) Uani 1 d . . . .
N1 N 0.7455(7) 0.6783(7) 0.1238(5) 0.036(2) Uani 1 d . . . .
N2 N 0.6667(8) 0.8630(8) 0.0192(5) 0.041(3) Uani 1 d . . . .
N3 N 0.5532(8) 0.8848(8) 0.4016(6) 0.044(3) Uani 1 d . . . .
N4 N 0.2290(9) 0.8295(10) 0.1831(7) 0.061(3) Uani 1 d . . . .
C1 C 0.5129(12) 0.6264(11) 0.4624(6) 0.084(5) Uani 1 d . . . .
H1A H 0.5701 0.5816 0.4623 0.127 Uiso 1 calc . . GR .
H1B H 0.4797 0.6066 0.5059 0.127 Uiso 1 calc . . GR .
H1C H 0.5390 0.6939 0.4729 0.127 Uiso 1 calc . . GR .
C2 C 0.4339(9) 0.6220(9) 0.3780(6) 0.046(3) Uani 1 d . . . .
H2A H 0.4042 0.5548 0.3689 0.055 Uiso 1 calc . . R .
H2B H 0.3771 0.6688 0.3775 0.055 Uiso 1 calc . . R .
C3 C 0.5541(8) 0.5787(9) 0.2890(6) 0.035(3) Uani 1 d . . . .
C4 C 0.6170(8) 0.6211(9) 0.2396(6) 0.030(3) Uani 1 d . . . .
C5 C 0.6847(8) 0.5591(9) 0.2142(6) 0.031(3) Uani 1 d . . . .
C6 C 0.6951(9) 0.4557(9) 0.2374(6) 0.040(3) Uani 1 d . . . .
H6 H 0.7441 0.4154 0.2208 0.048 Uiso 1 calc . . R .
C7 C 0.6315(9) 0.4158(10) 0.2849(6) 0.047(3) Uani 1 d . . . .
H7 H 0.6361 0.3479 0.2991 0.057 Uiso 1 calc . . R .
C8 C 0.5609(9) 0.4775(10) 0.3112(6) 0.042(3) Uani 1 d . . . .
H8 H 0.5183 0.4514 0.3436 0.051 Uiso 1 calc . . R .
C9 C 0.7568(8) 0.5938(8) 0.1649(6) 0.030(3) Uani 1 d . . . .
H9 H 0.8137 0.5531 0.1629 0.036 Uiso 1 calc . . R .
C10 C 0.8080(10) 0.6727(11) 0.0018(7) 0.062(4) Uani 1 d . . . .
H10A H 0.7989 0.6003 -0.0032 0.074 Uiso 1 calc . . R .
H10B H 0.8674 0.6904 -0.0203 0.074 Uiso 1 calc . . R .
C11 C 0.7117(12) 0.7222(10) -0.0513(7) 0.058(4) Uani 1 d . . . .
H11A H 0.7037 0.7032 -0.1097 0.070 Uiso 1 calc . . R .
H11B H 0.6506 0.6978 -0.0342 0.070 Uiso 1 calc . . R .
C12 C 0.6680(8) 0.9609(8) 0.0207(6) 0.029(3) Uani 1 d . . . .
H12 H 0.7002 0.9935 -0.0164 0.034 Uiso 1 calc . . R .
C13 C 0.6231(9) 1.0236(9) 0.0760(5) 0.029(3) Uani 1 d . . . .
C14 C 0.6403(10) 1.1264(11) 0.0740(6) 0.054(4) Uani 1 d . . . .
H14 H 0.6781 1.1517 0.0377 0.065 Uiso 1 calc . . R .
C15 C 0.6031(10) 1.1908(10) 0.1239(7) 0.056(4) Uani 1 d . . . .
H15 H 0.6194 1.2590 0.1246 0.068 Uiso 1 calc . . R .
C16 C 0.5409(10) 1.1538(9) 0.1735(7) 0.046(3) Uani 1 d . . . .
H16 H 0.5128 1.1985 0.2056 0.055 Uiso 1 calc . . R .
C17 C 0.5194(9) 1.0537(10) 0.1769(6) 0.035(3) Uani 1 d . . . .
C18 C 0.5619(9) 0.9862(8) 0.1288(6) 0.029(3) Uani 1 d . . . .
C21 C 0.4261(9) 0.6497(9) 0.0636(6) 0.038(3) Uani 1 d . . . .
C22 C 0.3662(11) 0.5602(12) 0.0243(8) 0.080(5) Uani 1 d . . . .
H22A H 0.3849 0.5444 -0.0273 0.119 Uiso 1 calc . . GR .
H22B H 0.2924 0.5741 0.0124 0.119 Uiso 1 calc . . GR .
H22C H 0.3827 0.5040 0.0621 0.119 Uiso 1 calc . . GR .
C20 C 0.3196(15) 1.0416(15) 0.3012(11) 0.062(6) Uani 0.70 d A 1 . U
H20A H 0.2634 1.0093 0.2608 0.092 Uiso 0.70 calc A 1 GR .
H20B H 0.2916 1.0950 0.3284 0.092 Uiso 0.70 calc A 1 GR .
H20C H 0.3540 0.9934 0.3426 0.092 Uiso 0.70 calc A 1 GR .
C19 C 0.3939(11) 1.0820(11) 0.2589(8) 0.070(5) Uani 1 d . . . .
H19A H 0.4412 1.1259 0.2983 0.084 Uiso 0.70 calc A 1 R .
H19B H 0.3555 1.1239 0.2129 0.084 Uiso 0.70 calc A 1 R .
H19C H 0.3937 1.1459 0.2302 0.084 Uiso 0.30 calc A 2 R .
H19D H 0.3223 1.0570 0.2440 0.084 Uiso 0.30 calc A 2 R .
C20' C 0.419(4) 1.100(4) 0.339(2) 0.067(13) Uani 0.30 d A 2 . U
H20D H 0.3847 1.0516 0.3665 0.100 Uiso 0.30 calc A 2 GR .
H20E H 0.3970 1.1663 0.3488 0.100 Uiso 0.30 calc A 2 GR .
H20F H 0.4936 1.0939 0.3599 0.100 Uiso 0.30 calc A 2 GR .

loop_
_atom_site_aniso_label
_atom_site_aniso_U_11
_atom_site_aniso_U_22
_atom_site_aniso_U_33
_atom_site_aniso_U_23
_atom_site_aniso_U_13
_atom_site_aniso_U_12
Sm1 0.0367(4) 0.0299(4) 0.0353(3) 0.0033(3) 0.0184(3) 0.0032(3)
Zn1 0.0416(8) 0.0285(8) 0.0353(6) 0.0033(6) 0.0200(6) 0.0014(7)
O1 0.040(5) 0.036(5) 0.039(4) 0.013(4) 0.019(4) 0.010(4)
O2 0.030(4) 0.031(5) 0.037(4) 0.006(4) 0.015(3) 0.005(4)
O3 0.042(5) 0.045(6) 0.062(5) -0.001(4) 0.032(4) -0.007(5)
O4 0.081(7) 0.057(7) 0.047(5) 0.002(5) 0.050(5) 0.003(6)
O5 0.045(5) 0.015(4) 0.040(4) 0.004(3) 0.021(4) 0.003(4)
O6 0.058(5) 0.033(5) 0.056(5) 0.005(4) 0.036(4) 0.010(5)
O7 0.045(5) 0.046(6) 0.047(4) -0.018(4) 0.018(4) 0.002(5)
O8 0.055(5) 0.029(5) 0.040(4) 0.002(4) 0.014(4) -0.006(5)
O9 0.048(5) 0.058(6) 0.046(5) -0.003(4) 0.024(4) -0.013(5)
O10 0.042(5) 0.057(6) 0.051(5) -0.021(4) 0.020(4) -0.013(5)
O11 0.094(8) 0.155(13) 0.063(6) -0.042(7) 0.014(6) -0.033(9)
O12 0.045(5) 0.074(7) 0.042(4) 0.008(5) 0.021(4) -0.012(6)
O13 0.069(7) 0.063(7) 0.063(6) 0.028(5) 0.022(5) 0.006(6)
O14 0.042(6) 0.115(11) 0.130(8) 0.039(8) 0.009(6) 0.019(8)
N1 0.041(6) 0.031(6) 0.042(5) 0.006(5) 0.021(5) -0.006(5)
N2 0.048(6) 0.039(7) 0.039(5) 0.001(5) 0.016(5) 0.002(6)
N3 0.053(7) 0.051(8) 0.034(5) -0.003(5) 0.019(6) 0.004(6)
N4 0.050(8) 0.065(10) 0.063(8) -0.016(7) 0.003(7) 0.012(8)
C1 0.139(15) 0.072(12) 0.046(8) 0.027(8) 0.029(9) 0.030(12)
C2 0.059(8) 0.043(9) 0.053(7) 0.004(7) 0.046(7) 0.003(7)
C3 0.023(6) 0.034(8) 0.045(7) -0.001(6) 0.002(5) -0.006(6)
C4 0.029(6) 0.031(7) 0.031(6) -0.002(5) 0.012(5) 0.003(6)
C5 0.034(7) 0.029(7) 0.029(5) 0.000(5) 0.006(5) 0.007(6)
C6 0.046(8) 0.029(7) 0.045(7) 0.005(6) 0.013(6) 0.017(7)
C7 0.070(9) 0.032(8) 0.046(7) 0.009(6) 0.025(7) 0.014(8)
C8 0.050(8) 0.040(8) 0.040(6) 0.006(6) 0.016(6) -0.009(7)
C9 0.028(6) 0.023(7) 0.042(6) -0.014(5) 0.014(5) -0.003(6)
C10 0.085(11) 0.059(10) 0.066(8) -0.004(8) 0.064(8) 0.009(9)
C11 0.096(12) 0.037(9) 0.052(7) -0.008(7) 0.039(8) 0.005(9)
C12 0.034(6) 0.026(7) 0.030(5) 0.007(5) 0.016(5) -0.013(6)
C13 0.045(7) 0.025(7) 0.016(5) 0.000(5) 0.003(5) -0.013(6)
C14 0.072(10) 0.064(11) 0.030(6) 0.008(7) 0.018(6) -0.001(9)
C15 0.089(11) 0.024(7) 0.053(7) -0.009(6) 0.010(7) -0.022(8)
C16 0.075(10) 0.021(7) 0.043(7) -0.001(6) 0.016(7) 0.009(8)
C17 0.032(7) 0.043(8) 0.024(6) 0.000(6) -0.004(5) 0.005(7)
C18 0.040(7) 0.023(7) 0.024(5) 0.007(5) 0.004(5) 0.001(6)
C21 0.042(7) 0.030(7) 0.041(7) -0.010(6) 0.010(6) -0.005(7)
C22 0.062(10) 0.075(12) 0.097(10) -0.041(10) 0.010(8) -0.025(10)
C20 0.076(12) 0.046(12) 0.075(11) 0.005(10) 0.043(10) 0.000(11)
C19 0.104(12) 0.056(10) 0.068(9) 0.025(8) 0.055(9) 0.039(10)
C20' 0.08(2) 0.07(2) 0.044(17) 0.015(16) 0.008(16) -0.002(18)

loop_
_atom_type_symbol
_atom_type_description
_atom_type_scat_dispersion_real
_atom_type_scat_dispersion_imag
_atom_type_scat_source
C C 0.0033 0.0016 'International Tables Vol C Tables 4.2.6.8 and 6.1.1.4'
H H 0.0000 0.0000 'International Tables Vol C Tables 4.2.6.8 and 6.1.1.4'
N N 0.0061 0.0033 'International Tables Vol C Tables 4.2.6.8 and 6.1.1.4'
O O 0.0106 0.0060 'International Tables Vol C Tables 4.2.6.8 and 6.1.1.4'
Sm Sm -0.1638 3.4418 'International Tables Vol C Tables 4.2.6.8 and 6.1.1.4'
Zn Zn 0.2839 1.4301 'International Tables Vol C Tables 4.2.6.8 and 6.1.1.4'

loop_
_geom_angle_atom_site_label_1
_geom_angle_atom_site_label_2
_geom_angle_atom_site_label_3
_geom_angle
O1 Sm1 Zn1 98.37(15)
O1 Sm1 O6 152.1(2)
O1 Sm1 N3 79.5(3)
O1 Sm1 N4 101.1(3)
O2 Sm1 Zn1 37.89(15)
O2 Sm1 O1 64.2(2)
O2 Sm1 O6 122.1(2)
O2 Sm1 O7 73.4(2)
O2 Sm1 O9 113.4(2)
O2 Sm1 O10 75.5(2)
O2 Sm1 O12 137.0(3)
O2 Sm1 O13 141.3(2)
O2 Sm1 N3 94.9(3)
O2 Sm1 N4 145.8(3)
O5 Sm1 Zn1 35.67(17)
O5 Sm1 O1 132.7(2)
O5 Sm1 O2 68.7(2)
O5 Sm1 O6 63.5(2)
O5 Sm1 O7 83.5(2)
O5 Sm1 O9 131.3(3)
O5 Sm1 O10 86.4(2)
O5 Sm1 O12 141.4(3)
O5 Sm1 O13 90.6(3)
O5 Sm1 N3 109.2(3)
O5 Sm1 N4 115.5(3)
O6 Sm1 Zn1 98.75(15)
O6 Sm1 N3 72.9(3)
O6 Sm1 N4 85.9(3)
O7 Sm1 Zn1 62.44(17)
O7 Sm1 O1 79.3(2)
O7 Sm1 O6 128.4(2)
O7 Sm1 O9 145.1(3)
O7 Sm1 O10 148.9(3)
O7 Sm1 O12 80.4(3)
O7 Sm1 O13 72.0(3)
O7 Sm1 N3 158.6(3)
O7 Sm1 N4 73.5(3)
O9 Sm1 Zn1 143.40(19)
O9 Sm1 O1 74.3(3)
O9 Sm1 O6 78.8(3)
O9 Sm1 O10 51.3(2)
O9 Sm1 O12 72.1(3)
O9 Sm1 O13 104.9(3)
O9 Sm1 N3 25.6(2)
O9 Sm1 N4 89.6(3)
O10 Sm1 Zn1 93.07(16)
O10 Sm1 O1 86.3(3)
O10 Sm1 O6 70.9(3)
O10 Sm1 O13 137.6(3)
O10 Sm1 N3 25.6(2)
O10 Sm1 N4 136.8(3)
O12 Sm1 Zn1 142.59(18)
O12 Sm1 O1 78.0(3)
O12 Sm1 O6 100.9(3)
O12 Sm1 O10 123.4(2)
O12 Sm1 O13 51.1(3)
O12 Sm1 N3 97.8(3)
O12 Sm1 N4 25.9(3)
O13 Sm1 Zn1 108.51(18)
O13 Sm1 O1 124.2(3)
O13 Sm1 O6 70.0(3)
O13 Sm1 N3 123.3(3)
O13 Sm1 N4 25.2(3)
N3 Sm1 Zn1 118.40(19)
N4 Sm1 Zn1 126.9(2)
N4 Sm1 N3 113.5(3)
O2 Zn1 Sm1 43.61(19)
O5 Zn1 Sm1 42.47(18)
O5 Zn1 O2 80.1(3)
O5 Zn1 N1 147.2(3)
O5 Zn1 N2 88.2(3)
O8 Zn1 Sm1 88.2(2)
O8 Zn1 O2 93.1(3)
O8 Zn1 O5 109.9(3)
O8 Zn1 N1 99.3(4)
O8 Zn1 N2 112.0(3)
N1 Zn1 Sm1 127.5(2)
N1 Zn1 O2 84.0(3)
N1 Zn1 N2 94.5(4)
N2 Zn1 Sm1 130.6(3)
N2 Zn1 O2 154.7(3)
C2 O1 Sm1 124.4(6)
C3 O1 Sm1 116.2(6)
C3 O1 C2 119.3(8)
Zn1 O2 Sm1 98.5(3)
C4 O2 Sm1 124.4(7)
C4 O2 Zn1 120.4(6)
N1 O3 C10 110.5(8)
C11 O4 N2 110.8(9)
Zn1 O5 Sm1 101.9(3)
C18 O5 Sm1 127.5(6)
C18 O5 Zn1 128.5(7)
C17 O6 Sm1 114.8(7)
C17 O6 C19 116.7(9)
C19 O6 Sm1 128.2(7)
C21 O7 Sm1 142.3(7)
C21 O8 Zn1 122.2(7)
N3 O9 Sm1 99.0(5)
N3 O10 Sm1 94.2(6)
N4 O12 Sm1 96.6(7)
N4 O13 Sm1 94.1(7)
O3 N1 Zn1 122.4(6)
C9 N1 Zn1 125.6(8)
C9 N1 O3 111.9(9)
O4 N2 Zn1 124.2(7)
C12 N2 Zn1 126.9(8)
C12 N2 O4 108.8(9)
O9 N3 Sm1 55.4(5)
O10 N3 Sm1 60.1(5)
O10 N3 O9 115.5(8)
O11 N3 Sm1 177.9(9)
O11 N3 O9 122.6(9)
O11 N3 O10 121.9(11)
O12 N4 Sm1 57.5(6)
O13 N4 Sm1 60.7(6)
O13 N4 O12 118.0(11)
O14 N4 Sm1 176.1(12)
O14 N4 O12 119.0(13)
O14 N4 O13 122.9(13)
H1A C1 H1B 109.5
H1A C1 H1C 109.5
H1B C1 H1C 109.5
C2 C1 H1A 109.5
C2 C1 H1B 109.5
C2 C1 H1C 109.5
O1 C2 C1 110.8(9)
O1 C2 H2A 109.5
O1 C2 H2B 109.5
C1 C2 H2A 109.5
C1 C2 H2B 109.5
H2A C2 H2B 108.1
C4 C3 O1 114.0(10)
C8 C3 O1 124.1(10)
C8 C3 C4 121.9(11)
O2 C4 C3 118.0(10)
O2 C4 C5 124.6(10)
C5 C4 C3 117.3(11)
C4 C5 C6 122.1(10)
C4 C5 C9 123.0(10)
C6 C5 C9 114.8(10)
C5 C6 H6 120.3
C7 C6 C5 119.3(11)
C7 C6 H6 120.3
C6 C7 H7 120.2
C6 C7 C8 119.6(11)
C8 C7 H7 120.2
C3 C8 H8 120.2
C7 C8 C3 119.7(11)
C7 C8 H8 120.2
N1 C9 C5 123.5(10)
N1 C9 H9 118.2
C5 C9 H9 118.2
O3 C10 H10A 108.6
O3 C10 H10B 108.6
O3 C10 C11 114.8(9)
H10A C10 H10B 107.6
C11 C10 H10A 108.6
C11 C10 H10B 108.6
O4 C11 C10 112.9(12)
O4 C11 H11A 109.0
O4 C11 H11B 109.0
C10 C11 H11A 109.0
C10 C11 H11B 109.0
H11A C11 H11B 107.8
N2 C12 H12 117.4
N2 C12 C13 125.2(9)
C13 C12 H12 117.4
C14 C13 C12 117.0(10)
C14 C13 C18 118.9(11)
C18 C13 C12 124.1(10)
C13 C14 H14 119.3
C15 C14 C13 121.5(11)
C15 C14 H14 119.3
C14 C15 H15 120.5
C14 C15 C16 119.1(12)
C16 C15 H15 120.5
C15 C16 H16 119.0
C17 C16 C15 122.1(12)
C17 C16 H16 119.0
O6 C17 C18 116.4(10)
C16 C17 O6 124.5(11)
C16 C17 C18 119.1(11)
O5 C18 C13 123.7(10)
O5 C18 C17 117.0(9)
C17 C18 C13 119.3(10)
O7 C21 O8 123.3(11)
O7 C21 C22 120.4(11)
O8 C21 C22 116.2(10)
C21 C22 H22A 109.5
C21 C22 H22B 109.5
C21 C22 H22C 109.5
H22A C22 H22B 109.5
H22A C22 H22C 109.5
H22B C22 H22C 109.5
C19 C20 H20A 109.5
C19 C20 H20B 109.5
C19 C20 H20C 109.5
O6 C19 H19A 107.7
O6 C19 H19B 107.7
O6 C19 H19C 107.6
O6 C19 H19D 107.6
C20 C19 O6 118.4(13)
C20 C19 H19A 107.7
C20 C19 H19B 107.7
C20 C19 H19C 129.9
C20 C19 H19D 42.1
H19A C19 H19B 107.1
H19A C19 H19C 73.7
H19A C19 H19D 142.4
H19B C19 H19C 35.4
H19B C19 H19D 73.6
H19C C19 H19D 107.0
C20' C19 O6 119(2)
C20' C19 C20 67(2)
C20' C19 H19A 42.1
C20' C19 H19B 129.5
C20' C19 H19C 107.6
C20' C19 H19D 107.6
C19 C20' H20D 109.5
C19 C20' H20E 109.5
C19 C20' H20F 109.5
H20D C20' H20E 109.5
H20D C20' H20F 109.5
H20E C20' H20F 109.5

loop_
_geom_bond_atom_site_label_1
_geom_bond_atom_site_label_2
_geom_bond_distance
Sm1 Zn1 3.3720(12)
Sm1 O1 2.551(7)
Sm1 O2 2.352(7)
Sm1 O5 2.327(6)
Sm1 O6 2.647(8)
Sm1 O7 2.367(7)
Sm1 O9 2.441(6)
Sm1 O10 2.547(7)
Sm1 O12 2.474(7)
Sm1 O13 2.549(8)
Sm1 N3 2.929(10)
Sm1 N4 2.914(12)
Zn1 O2 2.094(6)
Zn1 O5 2.009(7)
Zn1 O8 1.986(8)
Zn1 N1 2.047(9)
Zn1 N2 2.073(9)
O1 C2 1.453(10)
O1 C3 1.412(12)
O2 C4 1.329(13)
O3 N1 1.418(9)
O3 C10 1.437(11)
O4 N2 1.431(10)
O4 C11 1.425(15)
O5 C18 1.352(12)
O6 C17 1.380(12)
O6 C19 1.444(13)
O7 C21 1.248(11)
O8 C21 1.274(12)
O9 N3 1.282(11)
O10 N3 1.270(9)
O11 N3 1.213(10)
O12 N4 1.283(12)
O13 N4 1.244(13)
O14 N4 1.229(12)
N1 C9 1.298(13)
N2 C12 1.300(14)
C1 H1A 0.9600
C1 H1B 0.9600
C1 H1C 0.9600
C1 C2 1.510(14)
C2 H2A 0.9700
C2 H2B 0.9700
C3 C4 1.411(13)
C3 C8 1.390(16)
C4 C5 1.353(13)
C5 C6 1.423(15)
C5 C9 1.466(13)
C6 H6 0.9300
C6 C7 1.382(13)
C7 H7 0.9300
C7 C8 1.386(14)
C8 H8 0.9300
C9 H9 0.9300
C10 H10A 0.9700
C10 H10B 0.9700
C10 C11 1.497(16)
C11 H11A 0.9700
C11 H11B 0.9700
C12 H12 0.9300
C12 C13 1.462(14)
C13 C14 1.385(16)
C13 C18 1.410(13)
C14 H14 0.9300
C14 C15 1.356(15)
C15 H15 0.9300
C15 C16 1.381(15)
C16 H16 0.9300
C16 C17 1.363(16)
C17 C18 1.400(14)
C21 C22 1.481(16)
C22 H22A 0.9600
C22 H22B 0.9600
C22 H22C 0.9600
C20 H20A 0.9600
C20 H20B 0.9600
C20 H20C 0.9600
C20 C19 1.437(18)
C19 H19A 0.9700
C19 H19B 0.9700
C19 H19C 0.9700
C19 H19D 0.9700
C19 C20' 1.29(3)
C20' H20D 0.9600
C20' H20E 0.9600
C20' H20F 0.9600

loop_
_geom_torsion_atom_site_label_1
_geom_torsion_atom_site_label_2
_geom_torsion_atom_site_label_3
_geom_torsion_atom_site_label_4
_geom_torsion
Sm1 Zn1 O2 C4 138.5(9)
Sm1 Zn1 O5 C18 164.0(10)
Sm1 Zn1 O8 C21 -3.4(9)
Sm1 Zn1 N1 O3 -148.4(6)
Sm1 Zn1 N1 C9 36.8(10)
Sm1 Zn1 N2 O4 -166.2(6)
Sm1 Zn1 N2 C12 19.2(12)
Sm1 O1 C2 C1 -105.7(9)
Sm1 O1 C3 C4 12.9(11)
Sm1 O1 C3 C8 -165.1(9)
Sm1 O2 C4 C3 -15.7(13)
Sm1 O2 C4 C5 162.2(8)
Sm1 O5 C18 C13 173.9(7)
Sm1 O5 C18 C17 -4.7(14)
Sm1 O6 C17 C16 -171.7(9)
Sm1 O6 C17 C18 8.5(11)
Sm1 O6 C19 C20 -0.5(18)
Sm1 O6 C19 C20' 77(3)
Sm1 O7 C21 O8 -19(2)
Sm1 O7 C21 C22 159.3(9)
Sm1 O9 N3 O10 -1.0(11)
Sm1 O9 N3 O11 -179.8(11)
Sm1 O10 N3 O9 1.0(11)
Sm1 O10 N3 O11 179.7(11)
Sm1 O12 N4 O13 -5.0(12)
Sm1 O12 N4 O14 178.0(12)
Sm1 O13 N4 O12 4.8(12)
Sm1 O13 N4 O14 -178.3(13)
Zn1 Sm1 O1 C2 179.1(7)
Zn1 Sm1 O1 C3 2.5(6)
Zn1 Sm1 O2 C4 -136.2(9)
Zn1 Sm1 O5 C18 -164.2(10)
Zn1 Sm1 O6 C17 -2.1(6)
Zn1 Sm1 O6 C19 171.7(9)
Zn1 Sm1 O7 C21 11.7(12)
Zn1 Sm1 O9 N3 15.8(9)
Zn1 Sm1 O10 N3 -171.6(7)
Zn1 Sm1 O12 N4 -64.7(8)
Zn1 Sm1 O13 N4 140.9(7)
Zn1 Sm1 N3 O9 -169.4(6)
Zn1 Sm1 N3 O10 9.6(7)
Zn1 Sm1 N3 O11 -164(27)
Zn1 Sm1 N4 O12 136.6(6)
Zn1 Sm1 N4 O13 -48.4(8)
Zn1 Sm1 N4 O14 110(14)
Zn1 O2 C4 C3 -143.2(7)
Zn1 O2 C4 C5 34.7(14)
Zn1 O5 C18 C13 13.7(14)
Zn1 O5 C18 C17 -164.9(7)
Zn1 O8 C21 O7 11.2(16)
Zn1 O8 C21 C22 -166.9(8)
Zn1 N1 C9 C5 -11.5(14)
Zn1 N2 C12 C13 -6.5(17)
O1 Sm1 Zn1 O2 -25.2(3)
O1 Sm1 Zn1 O5 -166.2(3)
O1 Sm1 Zn1 O8 71.2(3)
O1 Sm1 Zn1 N1 -29.2(4)
O1 Sm1 Zn1 N2 -171.0(4)
O1 Sm1 O2 Zn1 152.2(3)
O1 Sm1 O2 C4 16.0(7)
O1 Sm1 O5 Zn1 18.7(4)
O1 Sm1 O5 C18 -145.5(8)
O1 Sm1 O6 C17 125.1(6)
O1 Sm1 O6 C19 -61.1(11)
O1 Sm1 O7 C21 -93.7(12)
O1 Sm1 O9 N3 98.6(7)
O1 Sm1 O10 N3 -73.4(7)
O1 Sm1 O12 N4 -152.7(7)
O1 Sm1 O13 N4 26.5(8)
O1 Sm1 N3 O9 -75.5(7)
O1 Sm1 N3 O10 103.5(7)
O1 Sm1 N3 O11 -70(27)
O1 Sm1 N4 O12 27.2(7)
O1 Sm1 N4 O13 -157.9(7)
O1 Sm1 N4 O14 1(14)
O1 C3 C4 O2 0.3(13)
O1 C3 C4 C5 -177.8(9)
O1 C3 C8 C7 178.1(9)
O2 Sm1 Zn1 O5 -141.0(4)
O2 Sm1 Zn1 O8 96.4(4)
O2 Sm1 Zn1 N1 -4.0(4)
O2 Sm1 Zn1 N2 -145.8(5)
O2 Sm1 O1 C2 162.2(8)
O2 Sm1 O1 C3 -14.4(6)
O2 Sm1 O5 Zn1 24.5(3)
O2 Sm1 O5 C18 -139.8(9)
O2 Sm1 O6 C17 30.1(7)
O2 Sm1 O6 C19 -156.1(9)
O2 Sm1 O7 C21 -27.6(12)
O2 Sm1 O9 N3 46.5(8)
O2 Sm1 O10 N3 -137.7(7)
O2 Sm1 O12 N4 -124.5(7)
O2 Sm1 O13 N4 116.9(7)
O2 Sm1 N3 O9 -138.1(7)
O2 Sm1 N3 O10 40.9(7)
O2 Sm1 N3 O11 -133(27)
O2 Sm1 N4 O12 87.2(8)
O2 Sm1 N4 O13 -97.8(9)
O2 Sm1 N4 O14 61(14)
O2 Zn1 O5 Sm1 -26.1(3)
O2 Zn1 O5 C18 137.9(8)
O2 Zn1 O8 C21 40.0(9)
O2 Zn1 N1 O3 -151.1(7)
O2 Zn1 N1 C9 34.0(9)
O2 Zn1 N2 O4 128.5(8)
O2 Zn1 N2 C12 -46.1(15)
O2 C4 C5 C6 -179.5(10)
O2 C4 C5 C9 3.9(17)
O3 N1 C9 C5 173.2(8)
O3 C10 C11 O4 55.5(14)
O4 N2 C12 C13 178.2(9)
O5 Sm1 Zn1 O2 141.0(4)
O5 Sm1 Zn1 O8 -122.6(4)
O5 Sm1 Zn1 N1 137.0(5)
O5 Sm1 Zn1 N2 -4.8(4)
O5 Sm1 O1 C2 168.2(7)
O5 Sm1 O1 C3 -8.4(8)
O5 Sm1 O2 Zn1 -23.2(2)
O5 Sm1 O2 C4 -159.3(8)
O5 Sm1 O6 C17 -7.5(6)
O5 Sm1 O6 C19 166.3(10)
O5 Sm1 O7 C21 42.0(12)
O5 Sm1 O9 N3 -35.1(8)
O5 Sm1 O10 N3 153.4(7)
O5 Sm1 O12 N4 -5.0(9)
O5 Sm1 O13 N4 172.3(7)
O5 Sm1 N3 O9 152.8(7)
O5 Sm1 N3 O10 -28.3(7)
O5 Sm1 N3 O11 158(27)
O5 Sm1 N4 O12 176.5(6)
O5 Sm1 N4 O13 -8.5(8)
O5 Sm1 N4 O14 150(14)
O5 Zn1 O2 Sm1 25.5(3)
O5 Zn1 O2 C4 164.0(8)
O5 Zn1 O8 C21 -40.6(9)
O5 Zn1 N1 O3 -90.1(8)
O5 Zn1 N1 C9 95.1(10)
O5 Zn1 N2 O4 -169.4(8)
O5 Zn1 N2 C12 15.9(11)
O6 Sm1 Zn1 O2 132.7(3)
O6 Sm1 Zn1 O5 -8.3(3)
O6 Sm1 Zn1 O8 -130.9(3)
O6 Sm1 Zn1 N1 128.7(4)
O6 Sm1 Zn1 N2 -13.1(4)
O6 Sm1 O1 C2 51.8(9)
O6 Sm1 O1 C3 -124.8(7)
O6 Sm1 O2 Zn1 -59.1(3)
O6 Sm1 O2 C4 164.8(7)
O6 Sm1 O5 Zn1 170.8(4)
O6 Sm1 O5 C18 6.5(8)
O6 Sm1 O7 C21 90.5(13)
O6 Sm1 O9 N3 -73.8(7)
O6 Sm1 O10 N3 90.2(7)
O6 Sm1 O12 N4 55.7(7)
O6 Sm1 O13 N4 -126.3(8)
O6 Sm1 N3 O9 99.8(7)
O6 Sm1 N3 O10 -81.3(7)
O6 Sm1 N3 O11 105(27)
O6 Sm1 N4 O12 -125.5(7)
O6 Sm1 N4 O13 49.4(7)
O6 Sm1 N4 O14 -152(14)
O6 C17 C18 O5 -3.5(14)
O6 C17 C18 C13 177.8(8)
O7 Sm1 Zn1 O2 -98.4(4)
O7 Sm1 Zn1 O5 120.6(4)
O7 Sm1 Zn1 O8 -2.0(3)
O7 Sm1 Zn1 N1 -102.4(4)
O7 Sm1 Zn1 N2 115.8(4)
O7 Sm1 O1 C2 -121.2(7)
O7 Sm1 O1 C3 62.2(6)
O7 Sm1 O2 Zn1 66.2(3)
O7 Sm1 O2 C4 -69.9(7)
O7 Sm1 O5 Zn1 -50.2(3)
O7 Sm1 O5 C18 145.6(9)
O7 Sm1 O6 C17 -63.7(7)
O7 Sm1 O6 C19 110.1(9)
O7 Sm1 O9 N3 140.8(7)
O7 Sm1 O10 N3 -135.5(7)
O7 Sm1 O12 N4 -71.8(7)
O7 Sm1 O13 N4 89.3(8)
O7 Sm1 N3 O9 -82.9(10)
O7 Sm1 N3 O10 96.0(9)
O7 Sm1 N3 O11 -78(27)
O7 Sm1 N4 O12 102.3(7)
O7 Sm1 N4 O13 -82.7(7)
O7 Sm1 N4 O14 76(14)
O8 Zn1 O2 Sm1 -84.2(3)
O8 Zn1 O2 C4 54.4(8)
O8 Zn1 O5 Sm1 63.6(3)
O8 Zn1 O5 C18 -132.4(8)
O8 Zn1 N1 O3 116.7(7)
O8 Zn1 N1 C9 -58.2(9)
O8 Zn1 N2 O4 -58.6(8)
O8 Zn1 N2 C12 126.7(10)
O9 Sm1 Zn1 O2 49.7(5)
O9 Sm1 Zn1 O5 -91.3(5)
O9 Sm1 Zn1 O8 146.1(4)
O9 Sm1 Zn1 N1 45.7(5)
O9 Sm1 Zn1 N2 -96.1(5)
O9 Sm1 O1 C2 35.8(7)
O9 Sm1 O1 C3 -140.8(7)
O9 Sm1 O2 Zn1 -150.3(3)
O9 Sm1 O2 C4 73.5(8)
O9 Sm1 O5 Zn1 127.5(3)
O9 Sm1 O5 C18 -36.8(10)
O9 Sm1 O6 C17 140.8(7)
O9 Sm1 O6 C19 -45.4(9)
O9 Sm1 O7 C21 -134.9(12)
O9 Sm1 O10 N3 -0.6(6)
O9 Sm1 O12 N4 130.1(7)
O9 Sm1 O13 N4 -54.4(8)
O9 Sm1 N3 O10 178.9(12)
O9 Sm1 N3 O11 5(27)
O9 Sm1 N4 O12 -46.7(7)
O9 Sm1 N4 O13 128.2(8)
O9 Sm1 N4 O14 -73(14)
O10 Sm1 Zn1 O2 61.6(4)
O10 Sm1 Zn1 O5 -79.5(4)
O10 Sm1 Zn1 O8 157.9(3)
O10 Sm1 Zn1 N1 57.5(4)
O10 Sm1 Zn1 N2 -84.3(4)
O10 Sm1 O1 C2 86.5(7)
O10 Sm1 O1 C3 -90.1(6)
O10 Sm1 O2 Zn1 -114.9(3)
O10 Sm1 O2 C4 108.9(8)
O10 Sm1 O5 Zn1 100.3(3)
O10 Sm1 O5 C18 -63.9(8)
O10 Sm1 O6 C17 88.2(6)
O10 Sm1 O6 C19 -98.1(9)
O10 Sm1 O7 C21 -29.9(15)
O10 Sm1 O9 N3 0.6(6)
O10 Sm1 O12 N4 129.9(7)
O10 Sm1 O13 N4 -102.4(8)
O10 Sm1 N3 O9 -178.9(12)
O10 Sm1 N3 O11 -174(28)
O10 Sm1 N4 O12 -69.4(9)
O10 Sm1 N4 O13 105.6(8)
O10 Sm1 N4 O14 -96(14)
O12 Sm1 Zn1 O2 -106.3(5)
O12 Sm1 Zn1 O5 112.7(5)
O12 Sm1 Zn1 O8 -9.9(4)
O12 Sm1 Zn1 N1 -110.3(5)
O12 Sm1 Zn1 N2 107.9(5)
O12 Sm1 O1 C2 -38.8(7)
O12 Sm1 O1 C3 144.6(7)
O12 Sm1 O2 Zn1 121.2(3)
O12 Sm1 O2 C4 -15.0(9)
O12 Sm1 O5 Zn1 -116.0(4)
O12 Sm1 O5 C18 79.8(9)
O12 Sm1 O6 C17 -150.1(6)
O12 Sm1 O6 C19 23.7(9)
O12 Sm1 O7 C21 -173.2(13)
O12 Sm1 O9 N3 -179.2(8)
O12 Sm1 O10 N3 -0.4(8)
O12 Sm1 O13 N4 -2.8(7)
O12 Sm1 N3 O9 0.7(7)
O12 Sm1 N3 O10 179.7(7)
O12 Sm1 N3 O11 6(27)
O12 Sm1 N4 O13 174.9(12)
O12 Sm1 N4 O14 -26(14)
O13 Sm1 Zn1 O2 -155.5(4)
O13 Sm1 Zn1 O5 63.4(4)
O13 Sm1 Zn1 O8 -59.2(3)
O13 Sm1 Zn1 N1 -159.6(4)
O13 Sm1 Zn1 N2 58.6(4)
O13 Sm1 O1 C2 -61.7(8)
O13 Sm1 O1 C3 121.7(6)
O13 Sm1 O2 Zn1 38.9(6)
O13 Sm1 O2 C4 -97.3(8)
O13 Sm1 O5 Zn1 -122.0(3)
O13 Sm1 O5 C18 73.8(9)
O13 Sm1 O6 C17 -108.7(7)
O13 Sm1 O6 C19 65.1(9)
O13 Sm1 O7 C21 134.8(13)
O13 Sm1 O9 N3 -139.4(7)
O13 Sm1 O10 N3 66.4(8)
O13 Sm1 O12 N4 2.8(7)
O13 Sm1 N3 O9 48.7(8)
O13 Sm1 N3 O10 -132.3(6)
O13 Sm1 N3 O11 54(27)
O13 Sm1 N4 O12 -174.9(12)
O13 Sm1 N4 O14 159(15)
N1 Zn1 O2 Sm1 176.8(3)
N1 Zn1 O2 C4 -44.7(8)
N1 Zn1 O5 Sm1 -88.2(6)
N1 Zn1 O5 C18 75.9(10)
N1 Zn1 O8 C21 124.4(9)
N1 Zn1 N2 O4 43.3(8)
N1 Zn1 N2 C12 -131.4(10)
N1 O3 C10 C11 55.7(13)
N2 Zn1 O2 Sm1 89.2(8)
N2 Zn1 O2 C4 -132.3(9)
N2 Zn1 O5 Sm1 176.4(3)
N2 Zn1 O5 C18 -19.6(8)
N2 Zn1 O8 C21 -137.0(9)
N2 Zn1 N1 O3 3.5(8)
N2 Zn1 N1 C9 -171.3(9)
N2 O4 C11 C10 -92.8(11)
N2 C12 C13 C14 174.4(12)
N2 C12 C13 C18 -7.4(17)
N3 Sm1 Zn1 O2 57.4(4)
N3 Sm1 Zn1 O5 -83.6(4)
N3 Sm1 Zn1 O8 153.8(3)
N3 Sm1 Zn1 N1 53.4(4)
N3 Sm1 Zn1 N2 -88.4(4)
N3 Sm1 O1 C2 61.6(7)
N3 Sm1 O1 C3 -115.0(7)
N3 Sm1 O2 Zn1 -131.9(3)
N3 Sm1 O2 C4 91.9(8)
N3 Sm1 O5 Zn1 112.2(3)
N3 Sm1 O5 C18 -52.0(9)
N3 Sm1 O6 C17 115.1(7)
N3 Sm1 O6 C19 -71.2(9)
N3 Sm1 O7 C21 -86.3(14)
N3 Sm1 O12 N4 129.8(7)
N3 Sm1 O13 N4 -74.0(8)
N3 Sm1 N4 O12 -56.2(8)
N3 Sm1 N4 O13 118.8(7)
N3 Sm1 N4 O14 -82(14)
N4 Sm1 Zn1 O2 -135.9(4)
N4 Sm1 Zn1 O5 83.0(4)
N4 Sm1 Zn1 O8 -39.5(4)
N4 Sm1 Zn1 N1 -139.9(5)
N4 Sm1 Zn1 N2 78.3(5)
N4 Sm1 O1 C2 -50.6(8)
N4 Sm1 O1 C3 132.8(6)
N4 Sm1 O2 Zn1 81.3(6)
N4 Sm1 O2 C4 -54.8(9)
N4 Sm1 O5 Zn1 -118.4(3)
N4 Sm1 O5 C18 77.4(9)
N4 Sm1 O6 C17 -128.8(7)
N4 Sm1 O6 C19 45.0(9)
N4 Sm1 O7 C21 161.1(13)
N4 Sm1 O9 N3 -159.7(7)
N4 Sm1 O10 N3 29.0(9)
N4 Sm1 N3 O9 22.2(8)
N4 Sm1 N3 O10 -158.8(7)
N4 Sm1 N3 O11 27(27)
C2 O1 C3 C4 -163.9(9)
C2 O1 C3 C8 18.1(15)
C3 O1 C2 C1 70.8(13)
C3 C4 C5 C6 -1.5(16)
C3 C4 C5 C9 -178.1(9)
C4 C3 C8 C7 0.3(17)
C4 C5 C6 C7 2.4(17)
C4 C5 C9 N1 -17.7(16)
C5 C6 C7 C8 -1.8(16)
C6 C5 C9 N1 165.5(10)
C6 C7 C8 C3 0.6(17)
C8 C3 C4 O2 178.3(10)
C8 C3 C4 C5 0.2(16)
C9 C5 C6 C7 179.2(9)
C10 O3 N1 Zn1 -75.8(10)
C10 O3 N1 C9 99.7(11)
C11 O4 N2 Zn1 6.9(13)
C11 O4 N2 C12 -177.6(11)
C12 C13 C14 C15 -179.0(10)
C12 C13 C18 O5 3.8(16)
C12 C13 C18 C17 -177.6(9)
C13 C14 C15 C16 -4.4(19)
C14 C13 C18 O5 -177.9(11)
C14 C13 C18 C17 0.6(16)
C14 C15 C16 C17 3.0(19)
C15 C16 C17 O6 -179.6(10)
C15 C16 C17 C18 0.2(18)
C16 C17 C18 O5 176.7(11)
C16 C17 C18 C13 -2.0(16)
C17 O6 C19 C20 173.1(13)
C17 O6 C19 C20' -109(3)
C18 C13 C14 C15 2.6(18)
C19 O6 C17 C16 13.8(16)
C19 O6 C17 C18 -166.0(10)
